data_2203901
loop_
_publ_author_name
'Jian-Rong Su'
'Kai-Liang Yin'
'Duan-Jun Xu'

_publ_section_title
;
 Tris(benzimidazole)(iminodiacetato)nickel(II) dihydrate
;
_journal_issue 7
_journal_name_full 'Acta Crystallographica Section E'
_journal_page_first m1020
_journal_page_last m1022
_journal_paper_doi 10.1107/S1600536804014035
_journal_volume 60
_journal_year 2004
_chemical_formula_iupac '[Ni (C4 H5 N O4) (C7 H6 N2)3], 2H2 O'
_chemical_formula_moiety 'C25 H23 N7 Ni O4, 2H2 O'
_chemical_formula_sum 'C25 H27 N7 Ni O6'
_chemical_formula_weight 580.25
_chemical_name_systematic ?
_space_group_IT_number 14
_symmetry_cell_setting monoclinic
_symmetry_space_group_name_Hall '-P 2ybc'
_symmetry_space_group_name_H-M 'P 1 21/c 1'
_atom_sites_solution_hydrogens 'difmap (O-H) and geom (N-H and C-H)'
_atom_sites_solution_primary direct
_atom_sites_solution_secondary difmap
_audit_creation_method SHELXL-97
_cell_angle_alpha 90.00
_cell_angle_beta 103.7190(10)
_cell_angle_gamma 90.00
_cell_formula_units_Z 4
_cell_length_a 13.4711(5)
_cell_length_b 10.2873(4)
_cell_length_c 19.2982(6)
_cell_measurement_reflns_used 12159
_cell_measurement_temperature 295(2)
_cell_measurement_theta_max 26.0
_cell_measurement_theta_min 2.5
_cell_volume 2598.07(16)
_computing_cell_refinement PROCESS-AUTO
_computing_data_collection 'PROCESS-AUTO (Rigaku, 1998)'
_computing_data_reduction 'CrystalStructure (Rigaku/MSC, 2002)'
_computing_molecular_graphics 'ORTEP-3 for Windows (Farrugia, 1997)'
_computing_publication_material 'WinGX (Farrugia, 1999)'
_computing_structure_refinement 'SHELXL97 (Sheldrick, 1997)'
_computing_structure_solution 'SIR92 (Altomare et al., 1993)'
_diffrn_ambient_temperature 295(2)
_diffrn_detector_area_resol_mean 10.0
_diffrn_measured_fraction_theta_full 1.00
_diffrn_measured_fraction_theta_max 1.00
_diffrn_measurement_device_type 'Rigaku R-AXIS RAPID'
_diffrn_measurement_method \w
_diffrn_radiation_monochromator graphite
_diffrn_radiation_source 'fine-focus sealed tube'
_diffrn_radiation_type MoK\a
_diffrn_radiation_wavelength 0.71073
_diffrn_reflns_av_R_equivalents 0.0447
_diffrn_reflns_av_sigmaI/netI 0.0314
_diffrn_reflns_limit_h_max 17
_diffrn_reflns_limit_h_min -17
_diffrn_reflns_limit_k_max 13
_diffrn_reflns_limit_k_min -13
_diffrn_reflns_limit_l_max 25
_diffrn_reflns_limit_l_min -23
_diffrn_reflns_number 24193
_diffrn_reflns_theta_full 27.5
_diffrn_reflns_theta_max 27.5
_diffrn_reflns_theta_min 1.6
_diffrn_standards_decay_% 0
_diffrn_standards_interval_count 0
_diffrn_standards_interval_time 0
_diffrn_standards_number 0
_exptl_absorpt_coefficient_mu 0.802
_exptl_absorpt_correction_T_max 0.92
_exptl_absorpt_correction_T_min 0.84
_exptl_absorpt_correction_type multi-scan
_exptl_absorpt_process_details '(ABSCOR; Higashi, 1995)'
_exptl_crystal_colour green
_exptl_crystal_density_diffrn 1.483
_exptl_crystal_density_method 'not measured'
_exptl_crystal_description prism
_exptl_crystal_F_000 1208
_exptl_crystal_size_max 0.31
_exptl_crystal_size_mid 0.20
_exptl_crystal_size_min 0.10
_refine_diff_density_max 0.29
_refine_diff_density_min -0.31
_refine_ls_extinction_method none
_refine_ls_goodness_of_fit_ref 1.077
_refine_ls_hydrogen_treatment constr
_refine_ls_matrix_type full
_refine_ls_number_parameters 352
_refine_ls_number_reflns 5941
_refine_ls_number_restraints 0
_refine_ls_restrained_S_all 1.077
_refine_ls_R_factor_all 0.063
_refine_ls_R_factor_gt 0.043
_refine_ls_shift/su_max 0.000
_refine_ls_shift/su_mean 0.000
_refine_ls_structure_factor_coef Fsqd
_refine_ls_weighting_details 'calc w = 1/[\s^2^(Fo^2^)+(0.0393P)^2^+1.3635P] where P = (Fo^2^+2Fc^2^)/3'
_refine_ls_weighting_scheme calc
_refine_ls_wR_factor_gt 0.087
_refine_ls_wR_factor_ref 0.093
_reflns_number_gt 4681
_reflns_number_total 5941
_reflns_threshold_expression I>2\s(I)
_cod_data_source_file hb6057.cif
_cod_data_source_block I
_cod_depositor_comments
;
The following automatic conversions were performed:
'_symmetry_cell_setting' value 'Monoclinic' changed to 'monoclinic'
according to '/home/saulius/struct/CIF-dictionaries/cif_core.dic'
dictionary named 'cif_core.dic' version 2.4.1 from 2010-06-29.

Automatic conversion script
Id: cif_fix_enum 1527 2010-12-29 10:47:43Z saulius 

The following automatic conversions were performed:

'_symmetry_cell_setting' value 'Monoclinic' changed to 'monoclinic'
according to /home/saulius/struct/CIF-dictionaries/cif_core.dic
dictionary named 'cif_core.dic' version 2.4.1 from 2010-06-29.

Automatic conversion script
Id: cif_fix_values 1715 2011-07-08 13:25:40Z adriana 
;
_cod_original_sg_symbol_H-M 'P 21/c'
_cod_database_code 2203901
_cod_database_fobs_code 2203901

loop_
_symmetry_equiv_pos_as_xyz
'x, y, z'
'-x, y+1/2, -z+1/2'
'-x, -y, -z'
'x, -y-1/2, z-1/2'

loop_
_atom_site_label
_atom_site_fract_x
_atom_site_fract_y
_atom_site_fract_z
_atom_site_U_iso_or_equiv
_atom_site_adp_type
_atom_site_calc_flag
_atom_site_refinement_flags
_atom_site_occupancy
_atom_site_type_symbol
Ni 0.250822(19) 0.24244(3) 0.227622(13) 0.02440(8) Uani d . 1 Ni
O1 0.22223(11) 0.18691(16) 0.32356(8) 0.0332(4) Uani d . 1 O
O2 0.10134(14) 0.1269(2) 0.37729(9) 0.0498(5) Uani d . 1 O
O3 0.26719(11) 0.03960(15) 0.20706(8) 0.0337(4) Uani d . 1 O
O4 0.18611(15) -0.11955(17) 0.14022(11) 0.0545(5) Uani d . 1 O
O1W 0.00882(15) -0.1029(2) 0.40916(10) 0.0586(5) Uani d . 1 O
O2W 0.0566(2) -0.2877(3) 0.04626(14) 0.1130(12) Uani d . 1 O
N3 0.09497(14) 0.18969(19) 0.19069(9) 0.0306(4) Uani d . 1 N
H3 0.0608 0.2548 0.1631 0.037 Uiso calc R 1 H
N11 0.40318(14) 0.26936(17) 0.27664(9) 0.0288(4) Uani d . 1 N
N13 0.55810(14) 0.35600(19) 0.30796(10) 0.0364(4) Uani d . 1 N
H13 0.6075 0.4094 0.3086 0.044 Uiso calc R 1 H
N21 0.22050(15) 0.44350(18) 0.24491(10) 0.0326(4) Uani d . 1 N
N23 0.21868(18) 0.6554(2) 0.22100(12) 0.0446(5) Uani d . 1 N
H23 0.2186 0.7256 0.1968 0.054 Uiso calc R 1 H
N31 0.27321(13) 0.26892(17) 0.12416(9) 0.0289(4) Uani d . 1 N
N33 0.23743(15) 0.2993(2) 0.00659(10) 0.0345(4) Uani d . 1 N
H33 0.2040 0.3220 -0.0353 0.041 Uiso calc R 1 H
C1 0.13233(18) 0.1587(2) 0.32333(12) 0.0336(5) Uani d . 1 C
C2 0.05237(19) 0.1723(3) 0.25345(13) 0.0471(7) Uani d . 1 C
H2A 0.0096 0.0953 0.2465 0.057 Uiso calc R 1 H
H2B 0.0092 0.2462 0.2570 0.057 Uiso calc R 1 H
C4 0.09193(18) 0.0713(2) 0.14697(13) 0.0389(6) Uani d . 1 C
H4A 0.0801 0.0961 0.0972 0.047 Uiso calc R 1 H
H4B 0.0349 0.0177 0.1522 0.047 Uiso calc R 1 H
C5 0.18971(18) -0.0085(2) 0.16717(12) 0.0334(5) Uani d . 1 C
C12 0.46255(17) 0.3657(2) 0.26737(12) 0.0324(5) Uani d . 1 C
H12 0.4406 0.4339 0.2358 0.039 Uiso calc R 1 H
C14 0.63857(19) 0.1905(3) 0.40242(13) 0.0429(6) Uani d . 1 C
H14 0.7024 0.2292 0.4176 0.052 Uiso calc R 1 H
C15 0.6143(2) 0.0775(3) 0.43195(14) 0.0472(7) Uani d . 1 C
H15 0.6632 0.0392 0.4684 0.057 Uiso calc R 1 H
C16 0.5192(2) 0.0174(3) 0.40953(13) 0.0425(6) Uani d . 1 C
H16 0.5070 -0.0608 0.4303 0.051 Uiso calc R 1 H
C17 0.44303(19) 0.0722(2) 0.35711(12) 0.0344(5) Uani d . 1 C
H17 0.3794 0.0328 0.3422 0.041 Uiso calc R 1 H
C18 0.46517(16) 0.1890(2) 0.32734(11) 0.0285(5) Uani d . 1 C
C19 0.56246(17) 0.2445(2) 0.34839(11) 0.0326(5) Uani d . 1 C
C22 0.2209(2) 0.5335(2) 0.19681(13) 0.0407(6) Uani d . 1 C
H22 0.2225 0.5143 0.1500 0.049 Uiso calc R 1 H
C24 0.2137(2) 0.7423(3) 0.34196(16) 0.0548(7) Uani d . 1 C
H24 0.2136 0.8303 0.3310 0.066 Uiso calc R 1 H
C25 0.2109(3) 0.6999(4) 0.40873(17) 0.0666(9) Uani d . 1 C
H25 0.2093 0.7606 0.4441 0.080 Uiso calc R 1 H
C26 0.2105(3) 0.5683(3) 0.42486(15) 0.0637(9) Uani d . 1 C
H26 0.2081 0.5432 0.4707 0.076 Uiso calc R 1 H
C27 0.2134(2) 0.4736(3) 0.37470(13) 0.0464(6) Uani d . 1 C
H27 0.2132 0.3858 0.3861 0.056 Uiso calc R 1 H
C28 0.21680(16) 0.5139(2) 0.30669(12) 0.0329(5) Uani d . 1 C
C29 0.21671(18) 0.6472(2) 0.29147(13) 0.0378(5) Uani d . 1 C
C32 0.20635(18) 0.3123(2) 0.06743(12) 0.0329(5) Uani d . 1 C
H32 0.1438 0.3484 0.0694 0.039 Uiso calc R 1 H
C34 0.4011(2) 0.2106(2) -0.01731(13) 0.0387(6) Uani d . 1 C
H34 0.3858 0.2254 -0.0662 0.046 Uiso calc R 1 H
C35 0.4917(2) 0.1561(2) 0.01751(14) 0.0427(6) Uani d . 1 C
H35 0.5394 0.1338 -0.0083 0.051 Uiso calc R 1 H
C36 0.51441(19) 0.1331(2) 0.09104(14) 0.0416(6) Uani d . 1 C
H36 0.5767 0.0952 0.1128 0.050 Uiso calc R 1 H
C37 0.44728(18) 0.1648(2) 0.13187(12) 0.0344(5) Uani d . 1 C
H37 0.4628 0.1483 0.1806 0.041 Uiso calc R 1 H
C38 0.35500(17) 0.2229(2) 0.09770(11) 0.0275(4) Uani d . 1 C
C39 0.33291(17) 0.2427(2) 0.02380(11) 0.0305(4) Uani d . 1 C
H1A 0.0474 -0.0306 0.3958 0.050 Uiso d . 1 H
H1B 0.0374 -0.1161 0.4576 0.050 Uiso d . 1 H
H2C 0.0894 -0.2173 0.0669 0.050 Uiso d . 1 H
H2D 0.0062 -0.2933 0.0635 0.050 Uiso d . 1 H

loop_
_atom_site_aniso_label
_atom_site_aniso_U_11
_atom_site_aniso_U_22
_atom_site_aniso_U_33
_atom_site_aniso_U_12
_atom_site_aniso_U_13
_atom_site_aniso_U_23
Ni 0.02585(13) 0.02462(14) 0.02220(13) -0.00046(12) 0.00467(9) 0.00095(11)
O1 0.0292(8) 0.0407(9) 0.0282(8) -0.0052(7) 0.0040(6) 0.0038(7)
O2 0.0481(10) 0.0700(13) 0.0325(9) -0.0226(10) 0.0118(8) 0.0027(9)
O3 0.0293(8) 0.0335(8) 0.0350(8) 0.0039(7) 0.0014(7) 0.0008(7)
O4 0.0597(12) 0.0291(9) 0.0656(12) 0.0031(8) -0.0034(10) -0.0091(9)
O1W 0.0530(12) 0.0628(13) 0.0566(12) -0.0196(10) 0.0065(10) -0.0003(10)
O2W 0.118(2) 0.159(3) 0.0695(16) -0.089(2) 0.0371(16) -0.0455(18)
N3 0.0286(9) 0.0346(10) 0.0267(9) 0.0034(8) 0.0031(7) 0.0015(8)
N11 0.0313(9) 0.0285(9) 0.0259(8) -0.0032(8) 0.0054(7) 0.0005(7)
N13 0.0290(10) 0.0362(11) 0.0425(11) -0.0078(8) 0.0055(8) -0.0014(9)
N21 0.0367(10) 0.0305(10) 0.0303(9) -0.0002(8) 0.0072(8) -0.0028(8)
N23 0.0596(14) 0.0270(10) 0.0482(12) 0.0037(9) 0.0147(11) 0.0015(9)
N31 0.0316(9) 0.0304(10) 0.0251(8) 0.0022(8) 0.0075(7) 0.0012(8)
N33 0.0398(11) 0.0404(11) 0.0213(9) 0.0009(9) 0.0032(8) 0.0015(8)
C1 0.0351(12) 0.0362(12) 0.0292(11) -0.0076(10) 0.0072(9) -0.0005(10)
C2 0.0315(13) 0.0742(19) 0.0360(13) -0.0037(13) 0.0084(10) 0.0005(13)
C4 0.0337(12) 0.0361(12) 0.0422(13) -0.0013(10) -0.0006(10) -0.0051(11)
C5 0.0407(13) 0.0249(11) 0.0337(11) -0.0001(10) 0.0072(10) 0.0033(10)
C12 0.0333(12) 0.0310(11) 0.0319(11) -0.0031(10) 0.0060(9) 0.0007(9)
C14 0.0319(12) 0.0546(16) 0.0393(13) 0.0068(11) 0.0024(10) -0.0049(12)
C15 0.0460(15) 0.0534(16) 0.0390(13) 0.0209(13) 0.0038(12) 0.0040(12)
C16 0.0515(15) 0.0384(13) 0.0392(13) 0.0128(12) 0.0138(12) 0.0061(11)
C17 0.0383(12) 0.0325(12) 0.0339(11) 0.0029(10) 0.0112(10) 0.0001(10)
C18 0.0304(11) 0.0323(11) 0.0230(10) 0.0041(9) 0.0066(9) -0.0039(9)
C19 0.0316(11) 0.0374(12) 0.0287(10) 0.0016(10) 0.0066(8) -0.0053(10)
C22 0.0577(16) 0.0299(12) 0.0363(12) 0.0015(11) 0.0146(12) -0.0001(10)
C24 0.0553(16) 0.0425(15) 0.0595(17) 0.0134(13) -0.0009(13) -0.0193(14)
C25 0.067(2) 0.072(2) 0.0546(18) 0.0192(17) 0.0025(15) -0.0302(17)
C26 0.076(2) 0.078(2) 0.0362(14) 0.0128(18) 0.0103(14) -0.0121(15)
C27 0.0508(16) 0.0516(16) 0.0354(13) 0.0039(13) 0.0077(12) -0.0014(12)
C28 0.0258(11) 0.0374(12) 0.0333(11) 0.0026(9) 0.0029(9) -0.0059(10)
C29 0.0306(12) 0.0363(13) 0.0427(13) 0.0050(10) 0.0014(10) -0.0069(11)
C32 0.0315(11) 0.0348(12) 0.0319(11) 0.0024(10) 0.0064(9) -0.0012(10)
C34 0.0493(15) 0.0400(13) 0.0307(11) -0.0074(11) 0.0172(11) -0.0045(10)
C35 0.0466(15) 0.0409(13) 0.0484(15) -0.0023(11) 0.0269(12) -0.0072(12)
C36 0.0363(13) 0.0401(13) 0.0505(15) 0.0063(11) 0.0144(11) -0.0003(12)
C37 0.0366(12) 0.0330(12) 0.0327(11) 0.0032(10) 0.0068(10) 0.0019(10)
C38 0.0338(11) 0.0248(10) 0.0254(10) -0.0018(8) 0.0098(8) -0.0023(8)
C39 0.0382(11) 0.0273(10) 0.0268(10) -0.0042(10) 0.0090(9) -0.0022(9)

loop_
_atom_type_symbol
_atom_type_description
_atom_type_scat_dispersion_real
_atom_type_scat_dispersion_imag
_atom_type_scat_source
C C 0.0033 0.0000 'International Tables Vol C Tables 4.2.6.8 and 6.1.1.4'
H H 0.0000 0.0000 'International Tables Vol C Tables 4.2.6.8 and 6.1.1.4'
N N 0.0061 0.0000 'International Tables Vol C Tables 4.2.6.8 and 6.1.1.4'
Ni Ni 0.3393 0.0000 'International Tables Vol C Tables 4.2.6.8 and 6.1.1.4'
O O 0.0106 0.0000 'International Tables Vol C Tables 4.2.6.8 and 6.1.1.4'

loop_
_geom_angle_atom_site_label_1
_geom_angle_atom_site_label_2
_geom_angle_atom_site_label_3
_geom_angle
O1 Ni N11 90.16(6)
O1 Ni N31 170.89(7)
N11 Ni N31 93.83(7)
O1 Ni N3 81.37(6)
N11 Ni N3 170.15(7)
N31 Ni N3 93.86(7)
O1 Ni O3 86.90(6)
N11 Ni O3 94.62(6)
N31 Ni O3 84.62(7)
N3 Ni O3 79.98(7)
O1 Ni N21 92.55(7)
N11 Ni N21 90.27(7)
N31 Ni N21 95.62(7)
N3 Ni N21 95.10(7)
O3 Ni N21 175.08(7)
C1 O1 Ni 116.80(14)
C5 O3 Ni 113.18(14)
H1A O1W H1B 104.9
H2C O2W H2D 104.2
C2 N3 C4 114.0(2)
C2 N3 Ni 107.64(14)
C4 N3 Ni 107.10(14)
C2 N3 H3 109.3
C4 N3 H3 109.3
Ni N3 H3 109.3
C12 N11 C18 105.07(18)
C12 N11 Ni 127.64(15)
C18 N11 Ni 127.29(14)
C12 N13 C19 107.33(19)
C12 N13 H13 126.3
C19 N13 H13 126.3
C22 N21 C28 104.10(19)
C22 N21 Ni 122.44(16)
C28 N21 Ni 132.34(15)
C22 N23 C29 107.1(2)
C22 N23 H23 126.4
C29 N23 H23 126.4
C32 N31 C38 104.64(18)
C32 N31 Ni 127.39(15)
C38 N31 Ni 127.08(14)
C32 N33 C39 107.33(18)
C32 N33 H33 126.3
C39 N33 H33 126.3
O1 C1 O2 125.0(2)
O1 C1 C2 117.8(2)
O2 C1 C2 117.1(2)
N3 C2 C1 114.2(2)
N3 C2 H2A 108.7
C1 C2 H2A 108.7
N3 C2 H2B 108.7
C1 C2 H2B 108.7
H2A C2 H2B 107.6
N3 C4 C5 113.17(18)
N3 C4 H4A 108.9
C5 C4 H4A 108.9
N3 C4 H4B 108.9
C5 C4 H4B 108.9
H4A C4 H4B 107.8
O3 C5 O4 124.4(2)
O3 C5 C4 119.5(2)
O4 C5 C4 116.1(2)
N11 C12 N13 113.3(2)
N11 C12 H12 123.4
N13 C12 H12 123.4
C15 C14 C19 116.4(2)
C15 C14 H14 121.8
C19 C14 H14 121.8
C14 C15 C16 122.6(2)
C14 C15 H15 118.7
C16 C15 H15 118.7
C17 C16 C15 121.0(2)
C17 C16 H16 119.5
C15 C16 H16 119.5
C16 C17 C18 117.4(2)
C16 C17 H17 121.3
C18 C17 H17 121.3
C17 C18 N11 130.4(2)
C17 C18 C19 120.6(2)
N11 C18 C19 109.0(2)
N13 C19 C14 132.8(2)
N13 C19 C18 105.28(19)
C14 C19 C18 121.8(2)
N21 C22 N23 114.2(2)
N21 C22 H22 122.9
N23 C22 H22 122.9
C25 C24 C29 116.6(3)
C25 C24 H24 121.7
C29 C24 H24 121.7
C24 C25 C26 121.6(3)
C24 C25 H25 119.2
C26 C25 H25 119.2
C27 C26 C25 121.9(3)
C27 C26 H26 119.1
C25 C26 H26 119.1
C26 C27 C28 117.8(3)
C26 C27 H27 121.1
C28 C27 H27 121.1
C27 C28 C29 119.4(2)
C27 C28 N21 131.6(2)
C29 C28 N21 108.9(2)
N23 C29 C24 131.6(3)
N23 C29 C28 105.6(2)
C24 C29 C28 122.8(3)
N31 C32 N33 113.5(2)
N31 C32 H32 123.3
N33 C32 H32 123.3
C35 C34 C39 116.8(2)
C35 C34 H34 121.6
C39 C34 H34 121.6
C34 C35 C36 121.6(2)
C34 C35 H35 119.2
C36 C35 H35 119.2
C37 C36 C35 121.8(2)
C37 C36 H36 119.1
C35 C36 H36 119.1
C36 C37 C38 117.7(2)
C36 C37 H37 121.1
C38 C37 H37 121.1
C37 C38 N31 131.4(2)
C37 C38 C39 119.6(2)
N31 C38 C39 109.02(19)
N33 C39 C34 132.0(2)
N33 C39 C38 105.51(19)
C34 C39 C38 122.5(2)

loop_
_geom_bond_atom_site_label_1
_geom_bond_atom_site_label_2
_geom_bond_distance
_geom_bond_publ_flag
Ni O1 2.0593(15) y
Ni O3 2.1452(16) y
Ni N3 2.1214(18) y
Ni N11 2.0648(18) y
Ni N21 2.1496(19) y
Ni N31 2.1065(17) y
O1 C1 1.244(3) ?
O2 C1 1.254(3) ?
O3 C5 1.243(3) ?
O4 C5 1.251(3) ?
O1W H1A 0.976 ?
O1W H1B 0.933 ?
O2W H2C 0.891 ?
O2W H2D 0.825 ?
N3 C2 1.469(3) ?
N3 C4 1.477(3) ?
N3 H3 0.9100 ?
N11 C12 1.312(3) ?
N11 C18 1.396(3) ?
N13 C12 1.342(3) ?
N13 C19 1.381(3) ?
N13 H13 0.8600 ?
N21 C22 1.312(3) ?
N21 C28 1.406(3) ?
N23 C22 1.342(3) ?
N23 C29 1.369(3) ?
N23 H23 0.8600 ?
N31 C32 1.319(3) ?
N31 C38 1.402(3) ?
N33 C32 1.343(3) ?
N33 C39 1.379(3) ?
N33 H33 0.8600 ?
C1 C2 1.520(3) ?
C2 H2A 0.9700 ?
C2 H2B 0.9700 ?
C4 C5 1.522(3) ?
C4 H4A 0.9700 ?
C4 H4B 0.9700 ?
C12 H12 0.9300 ?
C14 C15 1.368(4) ?
C14 C19 1.393(3) ?
C14 H14 0.9300 ?
C15 C16 1.396(4) ?
C15 H15 0.9300 ?
C16 C17 1.379(3) ?
C16 H16 0.9300 ?
C17 C18 1.395(3) ?
C17 H17 0.9300 ?
C18 C19 1.399(3) ?
C22 H22 0.9300 ?
C24 C25 1.369(5) ?
C24 C29 1.388(3) ?
C24 H24 0.9300 ?
C25 C26 1.390(5) ?
C25 H25 0.9300 ?
C26 C27 1.380(4) ?
C26 H26 0.9300 ?
C27 C28 1.387(3) ?
C27 H27 0.9300 ?
C28 C29 1.402(3) ?
C32 H32 0.9300 ?
C34 C35 1.366(4) ?
C34 C39 1.389(3) ?
C34 H34 0.9300 ?
C35 C36 1.399(4) ?
C35 H35 0.9300 ?
C36 C37 1.372(3) ?
C36 H36 0.9300 ?
C37 C38 1.396(3) ?
C37 H37 0.9300 ?
C38 C39 1.401(3) ?

loop_
_geom_hbond_atom_site_label_D
_geom_hbond_atom_site_label_H
_geom_hbond_atom_site_label_A
_geom_hbond_site_symmetry_A
_geom_hbond_distance_DH
_geom_hbond_distance_HA
_geom_hbond_distance_DA
_geom_hbond_angle_DHA
_geom_hbond_publ_flag
O1W H1A O2 . 0.98 1.85 2.808(3) 168 y
O1W H1B O2W 4_556 0.93 1.94 2.806(3) 154 y
O2W H2C O4 . 0.89 1.96 2.797(3) 156 y
O2W H2D O2 2_545 0.83 2.21 2.994(3) 160 y
N3 H3 O1W 2_555 0.91 2.08 2.990(3) 173 y
N13 H13 O3 2_655 0.86 2.23 3.084(2) 171 y
N23 H23 O4 1_565 0.86 1.92 2.767(3) 167 y
N33 H33 O2 4_565 0.86 1.98 2.827(3) 168 y
